data_4336273
loop_
_publ_author_name
'Jonathan W. Dube'
'Charles L. B. Macdonald'
'Bobby D. Ellis'
'Paul J. Ragogna'

_publ_contact_author_address
;1151 Richmond Street
London
Ontario
Canada
N6A 5B7
;
_publ_contact_author_email pragogna@uwo.ca
_publ_contact_author_fax 1-519-661-3022
_publ_contact_author_name 'Prof. Paul J. Ragogna'
_publ_contact_author_phone '519-661-2111 ex 87048'
_publ_section_title
;
 Synthesis of Zwitterionic Triphosphenium Transition Metal Complexes: A
 Boron Atom Makes The Difference
;
_journal_name_full 'Inorganic Chemistry'
_journal_page_first 11438
_journal_page_last 11449
_journal_paper_doi 10.1021/ic401766j
_journal_volume 52
_journal_year 2013
_chemical_formula_moiety 'C43 H34 B O5 P3 W'
_chemical_formula_sum 'C43 H34 B O5 P3 W'
_chemical_formula_weight 918.27
_chemical_name_systematic
;
 ?
;
_space_group_crystal_system triclinic
_space_group_IT_number 2
_space_group_name_Hall '-P 1'
_space_group_name_H-M_alt 'P -1'
_symmetry_space_group_name_Hall '-P 1'
_symmetry_space_group_name_H-M 'P -1'
_atom_sites_solution_hydrogens geom
_audit_creation_method SHELXL-2012
_cell_angle_alpha 87.999(8)
_cell_angle_beta 83.125(9)
_cell_angle_gamma 75.974(9)
_cell_formula_units_Z 2
_cell_length_a 10.049(2)
_cell_length_b 10.488(3)
_cell_length_c 21.847(6)
_cell_measurement_reflns_used 9889
_cell_measurement_temperature 110(2)
_cell_measurement_theta_max 33.69
_cell_measurement_theta_min 2.75
_cell_volume 2217.8(10)
_computing_cell_refinement SAINT
_computing_data_collection 'Bruker Apex II'
_computing_data_reduction SAINT
_computing_molecular_graphics XP
_computing_publication_material cif_to_tables
_computing_structure_refinement SHELXL-1997
_computing_structure_solution SHELXL-1997
_diffrn_ambient_temperature 110(2)
_diffrn_measured_fraction_theta_full 0.982
_diffrn_measured_fraction_theta_max 0.974
_diffrn_measurement_device_type 'Bruker Apex II CCD'
_diffrn_measurement_method '\f and \w scans'
_diffrn_radiation_type MoK\a
_diffrn_radiation_wavelength 0.71073
_diffrn_reflns_av_R_equivalents 0.0527
_diffrn_reflns_av_unetI/netI 0.0443
_diffrn_reflns_Laue_measured_fraction_full 0.982
_diffrn_reflns_Laue_measured_fraction_max 0.974
_diffrn_reflns_limit_h_max 15
_diffrn_reflns_limit_h_min -15
_diffrn_reflns_limit_k_max 16
_diffrn_reflns_limit_k_min -16
_diffrn_reflns_limit_l_max 33
_diffrn_reflns_limit_l_min -32
_diffrn_reflns_number 87742
_diffrn_reflns_point_group_measured_fraction_full 0.982
_diffrn_reflns_point_group_measured_fraction_max 0.974
_diffrn_reflns_theta_full 25.242
_diffrn_reflns_theta_max 33.142
_diffrn_reflns_theta_min 3.233
_diffrn_source 'sealed tube'
_exptl_absorpt_coefficient_mu 2.752
_exptl_absorpt_correction_T_max 0.7469
_exptl_absorpt_correction_T_min 0.6625
_exptl_absorpt_correction_type multi-scan
_exptl_absorpt_process_details SADABS
_exptl_crystal_colour yellow
_exptl_crystal_density_diffrn 1.375
_exptl_crystal_description prism
_exptl_crystal_F_000 912
_exptl_crystal_size_max 0.164
_exptl_crystal_size_mid 0.123
_exptl_crystal_size_min 0.102
_platon_squeeze_details
;
;
_refine_diff_density_max 1.400
_refine_diff_density_min -0.735
_refine_diff_density_rms 0.108
_refine_ls_extinction_method none
_refine_ls_goodness_of_fit_ref 1.015
_refine_ls_hydrogen_treatment constr
_refine_ls_matrix_type full
_refine_ls_number_parameters 478
_refine_ls_number_reflns 16470
_refine_ls_number_restraints 0
_refine_ls_restrained_S_all 1.015
_refine_ls_R_factor_all 0.0354
_refine_ls_R_factor_gt 0.0282
_refine_ls_shift/su_max 0.002
_refine_ls_shift/su_mean 0.000
_refine_ls_structure_factor_coef Fsqd
_refine_ls_weighting_details
;
 w=1/[\s^2^(Fo^2^)+(0.0312P)^2^]
 where P=(Fo^2^+2Fc^2^)/3
;
_refine_ls_weighting_scheme calc
_refine_ls_wR_factor_gt 0.0613
_refine_ls_wR_factor_ref 0.0632
_reflns_Friedel_coverage 0.000
_reflns_number_gt 14278
_reflns_number_total 16470
_reflns_threshold_expression 'I > 2\s(I)'
_cod_data_source_file ic401766j_si_002_4.cif
_cod_data_source_block 2W
_cod_original_cell_volume 2217.9(10)
_cod_database_code 4336273
_shelx_space_group_comment
;
The symmetry employed for this shelxl refinement is uniquely defined
by the following loop, which should always be used as a source of
symmetry information in preference to the above space-group names.
They are only intended as comments.
;
_shelx_estimated_absorpt_t_min 0.661
_shelx_estimated_absorpt_t_max 0.767

loop_
_space_group_symop_operation_xyz
'x, y, z'
'-x, -y, -z'

loop_
_atom_site_label
_atom_site_type_symbol
_atom_site_fract_x
_atom_site_fract_y
_atom_site_fract_z
_atom_site_U_iso_or_equiv
_atom_site_adp_type
_atom_site_occupancy
_atom_site_site_symmetry_order
_atom_site_calc_flag
_atom_site_refinement_flags_posn
_atom_site_refinement_flags_adp
W1 W 0.07600(2) 0.24794(2) 0.39219(2) 0.01570(2) Uani 1 1 d . .
P1 P 0.20987(5) 0.31264(4) 0.29270(2) 0.01341(8) Uani 1 1 d . .
O1 O -0.09184(17) 0.15001(18) 0.50727(8) 0.0343(4) Uani 1 1 d . .
C1 C -0.0318(2) 0.1857(2) 0.46461(10) 0.0235(4) Uani 1 1 d . .
B1 B 0.4545(2) 0.4003(2) 0.17609(10) 0.0155(4) Uani 1 1 d . .
P2 P 0.42408(5) 0.20712(4) 0.27493(2) 0.01304(8) Uani 1 1 d . .
C2 C 0.2229(2) 0.25377(18) 0.44805(9) 0.0181(4) Uani 1 1 d . .
O2 O 0.30107(15) 0.25625(15) 0.48177(7) 0.0248(3) Uani 1 1 d . .
P3 P 0.24940(5) 0.50624(4) 0.28268(2) 0.01391(8) Uani 1 1 d . .
O3 O -0.0958(2) 0.53350(18) 0.43437(10) 0.0461(5) Uani 1 1 d . .
C3 C -0.0296(2) 0.4337(2) 0.41719(10) 0.0270(5) Uani 1 1 d . .
C4 C -0.0684(2) 0.2469(3) 0.33385(11) 0.0348(6) Uani 1 1 d . .
O4 O -0.1477(2) 0.2512(3) 0.30037(9) 0.0646(7) Uani 1 1 d . .
O5 O 0.2096(2) -0.05516(16) 0.36575(9) 0.0394(4) Uani 1 1 d . .
C5 C 0.1645(2) 0.0543(2) 0.37371(10) 0.0245(4) Uani 1 1 d . .
C7 C 0.52662(19) 0.30324(18) 0.23086(9) 0.0160(3) Uani 1 1 d . .
H7A H 0.5560 0.3587 0.2598 0.019 Uiso 1 1 calc R U
H7B H 0.6111 0.2424 0.2113 0.019 Uiso 1 1 calc R U
C8 C 0.3323(2) 0.52753(18) 0.20724(9) 0.0170(3) Uani 1 1 d . .
H8A H 0.2600 0.5517 0.1790 0.020 Uiso 1 1 calc R U
H8B H 0.3746 0.6033 0.2085 0.020 Uiso 1 1 calc R U
C11 C 0.50482(18) 0.14788(18) 0.34380(8) 0.0151(3) Uani 1 1 d . .
C12 C 0.56588(19) 0.22872(19) 0.37447(9) 0.0186(4) Uani 1 1 d . .
H12A H 0.5618 0.3161 0.3602 0.022 Uiso 1 1 calc R U
C13 C 0.6331(2) 0.1823(2) 0.42600(9) 0.0215(4) Uani 1 1 d . .
H13A H 0.6755 0.2377 0.4464 0.026 Uiso 1 1 calc R U
C14 C 0.6382(2) 0.0558(2) 0.44740(10) 0.0244(4) Uani 1 1 d . .
H14A H 0.6851 0.0239 0.4822 0.029 Uiso 1 1 calc R U
C15 C 0.5748(2) -0.0242(2) 0.41805(10) 0.0243(4) Uani 1 1 d . .
H15A H 0.5763 -0.1103 0.4334 0.029 Uiso 1 1 calc R U
C16 C 0.5090(2) 0.02071(19) 0.36627(9) 0.0196(4) Uani 1 1 d . .
H16A H 0.4667 -0.0352 0.3461 0.023 Uiso 1 1 calc R U
C21 C 0.4290(2) 0.06145(17) 0.23217(9) 0.0172(3) Uani 1 1 d . .
C22 C 0.3121(2) 0.0314(2) 0.21570(10) 0.0245(4) Uani 1 1 d . .
H22A H 0.2238 0.0869 0.2281 0.029 Uiso 1 1 calc R U
C23 C 0.3232(3) -0.0802(2) 0.18096(12) 0.0352(5) Uani 1 1 d . .
H23A H 0.2422 -0.1013 0.1703 0.042 Uiso 1 1 calc R U
C24 C 0.4510(3) -0.1601(2) 0.16198(11) 0.0357(6) Uani 1 1 d . .
H24A H 0.4582 -0.2354 0.1377 0.043 Uiso 1 1 calc R U
C25 C 0.5685(3) -0.1307(2) 0.17829(11) 0.0345(6) Uani 1 1 d . .
H25A H 0.6566 -0.1860 0.1653 0.041 Uiso 1 1 calc R U
C26 C 0.5585(2) -0.0210(2) 0.21345(10) 0.0258(4) Uani 1 1 d . .
H26A H 0.6396 -0.0015 0.2249 0.031 Uiso 1 1 calc R U
C31 C 0.34379(19) 0.55279(17) 0.33997(9) 0.0169(3) Uani 1 1 d . .
C32 C 0.4665(2) 0.5929(2) 0.32439(10) 0.0242(4) Uani 1 1 d . .
H32A H 0.5020 0.5985 0.2823 0.029 Uiso 1 1 calc R U
C33 C 0.5363(2) 0.6244(2) 0.37065(11) 0.0312(5) Uani 1 1 d . .
H33A H 0.6204 0.6503 0.3600 0.037 Uiso 1 1 calc R U
C34 C 0.4851(3) 0.6184(2) 0.43183(11) 0.0312(5) Uani 1 1 d . .
H34A H 0.5331 0.6411 0.4631 0.037 Uiso 1 1 calc R U
C35 C 0.3635(3) 0.5793(2) 0.44748(10) 0.0276(4) Uani 1 1 d . .
H35A H 0.3278 0.5756 0.4896 0.033 Uiso 1 1 calc R U
C36 C 0.2939(2) 0.54564(19) 0.40211(9) 0.0206(4) Uani 1 1 d . .
H36A H 0.2113 0.5173 0.4133 0.025 Uiso 1 1 calc R U
C41 C 0.07807(19) 0.61383(18) 0.29322(9) 0.0185(4) Uani 1 1 d . .
C42 C -0.0249(2) 0.5837(2) 0.26255(10) 0.0245(4) Uani 1 1 d . .
H42A H -0.0056 0.5057 0.2390 0.029 Uiso 1 1 calc R U
C43 C -0.1548(2) 0.6682(2) 0.26671(11) 0.0312(5) Uani 1 1 d . .
H43A H -0.2251 0.6480 0.2460 0.037 Uiso 1 1 calc R U
C44 C -0.1824(2) 0.7816(2) 0.30087(12) 0.0347(6) Uani 1 1 d . .
H44A H -0.2718 0.8393 0.3035 0.042 Uiso 1 1 calc R U
C45 C -0.0821(3) 0.8118(2) 0.33115(13) 0.0357(6) Uani 1 1 d . .
H45A H -0.1024 0.8901 0.3546 0.043 Uiso 1 1 calc R U
C46 C 0.0491(2) 0.7282(2) 0.32759(11) 0.0271(4) Uani 1 1 d . .
H46A H 0.1185 0.7492 0.3485 0.032 Uiso 1 1 calc R U
C51 C 0.3919(2) 0.31417(19) 0.13145(8) 0.0183(4) Uani 1 1 d . .
C52 C 0.4844(2) 0.2097(2) 0.09895(10) 0.0253(4) Uani 1 1 d . .
H52A H 0.5804 0.1959 0.1020 0.030 Uiso 1 1 calc R U
C53 C 0.4397(3) 0.1255(2) 0.06232(11) 0.0351(5) Uani 1 1 d . .
H53A H 0.5047 0.0538 0.0422 0.042 Uiso 1 1 calc R U
C54 C 0.3022(3) 0.1459(3) 0.05521(12) 0.0394(6) Uani 1 1 d . .
H54A H 0.2722 0.0895 0.0296 0.047 Uiso 1 1 calc R U
C55 C 0.2079(3) 0.2490(3) 0.08556(11) 0.0334(5) Uani 1 1 d . .
H55A H 0.1125 0.2637 0.0810 0.040 Uiso 1 1 calc R U
C56 C 0.2525(2) 0.3315(2) 0.12285(9) 0.0239(4) Uani 1 1 d . .
H56A H 0.1862 0.4020 0.1432 0.029 Uiso 1 1 calc R U
C61 C 0.5735(2) 0.46113(18) 0.13652(9) 0.0175(3) Uani 1 1 d . .
C62 C 0.7031(2) 0.4568(2) 0.15464(10) 0.0281(5) Uani 1 1 d . .
H62A H 0.7260 0.4145 0.1925 0.034 Uiso 1 1 calc R U
C63 C 0.8001(3) 0.5120(3) 0.11947(11) 0.0355(6) Uani 1 1 d . .
H63A H 0.8875 0.5062 0.1333 0.043 Uiso 1 1 calc R U
C64 C 0.7693(3) 0.5752(2) 0.06451(11) 0.0310(5) Uani 1 1 d . .
H64A H 0.8352 0.6131 0.0405 0.037 Uiso 1 1 calc R U
C65 C 0.6415(2) 0.5829(2) 0.04472(10) 0.0268(4) Uani 1 1 d . .
H65A H 0.6190 0.6271 0.0073 0.032 Uiso 1 1 calc R U
C66 C 0.5462(2) 0.52553(19) 0.08015(9) 0.0212(4) Uani 1 1 d . .
H66A H 0.4597 0.5301 0.0657 0.025 Uiso 1 1 calc R U

loop_
_atom_site_aniso_label
_atom_site_aniso_U_11
_atom_site_aniso_U_22
_atom_site_aniso_U_33
_atom_site_aniso_U_23
_atom_site_aniso_U_13
_atom_site_aniso_U_12
W1 0.01407(4) 0.01949(4) 0.01382(4) 0.00054(3) -0.00043(2) -0.00526(2)
P1 0.01376(19) 0.01276(19) 0.0134(2) -0.00012(16) -0.00130(16) -0.00278(15)
O1 0.0292(8) 0.0455(10) 0.0275(9) 0.0105(8) 0.0028(7) -0.0118(7)
C1 0.0189(9) 0.0303(10) 0.0212(10) 0.0025(8) 0.0003(7) -0.0074(8)
B1 0.0174(9) 0.0148(9) 0.0132(9) -0.0005(7) 0.0002(7) -0.0031(7)
P2 0.01397(19) 0.01205(19) 0.0124(2) 0.00007(16) -0.00104(16) -0.00203(15)
C2 0.0193(9) 0.0172(8) 0.0171(9) -0.0009(7) -0.0001(7) -0.0038(7)
O2 0.0245(7) 0.0280(8) 0.0221(7) 0.0001(6) -0.0068(6) -0.0048(6)
P3 0.0152(2) 0.01144(19) 0.0142(2) -0.00114(16) -0.00093(16) -0.00168(15)
O3 0.0443(11) 0.0318(9) 0.0483(12) -0.0019(9) 0.0146(9) 0.0083(8)
C3 0.0226(10) 0.0290(10) 0.0246(11) 0.0048(9) 0.0036(8) -0.0006(8)
C4 0.0217(10) 0.0628(17) 0.0237(11) 0.0043(11) -0.0007(8) -0.0192(11)
O4 0.0345(11) 0.140(2) 0.0318(11) 0.0106(13) -0.0131(8) -0.0424(13)
O5 0.0484(11) 0.0217(8) 0.0480(11) -0.0060(8) 0.0121(9) -0.0157(7)
C5 0.0267(10) 0.0241(10) 0.0249(10) -0.0007(8) 0.0032(8) -0.0134(8)
C7 0.0169(8) 0.0155(8) 0.0152(8) -0.0004(7) 0.0004(6) -0.0043(6)
C8 0.0219(9) 0.0137(7) 0.0148(8) 0.0015(7) -0.0001(7) -0.0040(6)
C11 0.0138(8) 0.0169(8) 0.0132(8) 0.0008(6) -0.0012(6) -0.0014(6)
C12 0.0183(8) 0.0199(9) 0.0177(9) -0.0001(7) -0.0025(7) -0.0045(7)
C13 0.0199(9) 0.0280(10) 0.0165(9) -0.0018(8) -0.0036(7) -0.0045(7)
C14 0.0226(9) 0.0308(10) 0.0170(9) 0.0046(8) -0.0048(7) -0.0004(8)
C15 0.0289(10) 0.0217(9) 0.0211(10) 0.0068(8) -0.0063(8) -0.0028(8)
C16 0.0211(9) 0.0181(8) 0.0192(9) 0.0030(7) -0.0035(7) -0.0041(7)
C21 0.0251(9) 0.0127(8) 0.0134(8) 0.0003(6) -0.0018(7) -0.0041(7)
C22 0.0304(11) 0.0212(9) 0.0234(10) -0.0044(8) -0.0013(8) -0.0093(8)
C23 0.0521(15) 0.0251(11) 0.0332(13) -0.0080(10) -0.0029(11) -0.0183(11)
C24 0.0653(17) 0.0176(10) 0.0236(11) -0.0063(8) 0.0011(11) -0.0110(10)
C25 0.0491(14) 0.0162(9) 0.0291(12) -0.0020(9) 0.0058(11) 0.0050(9)
C26 0.0298(11) 0.0177(9) 0.0248(11) 0.0001(8) -0.0001(8) 0.0025(8)
C31 0.0202(8) 0.0114(7) 0.0202(9) -0.0036(7) -0.0050(7) -0.0040(6)
C32 0.0266(10) 0.0249(10) 0.0240(10) -0.0026(8) -0.0010(8) -0.0122(8)
C33 0.0308(12) 0.0347(12) 0.0356(13) -0.0045(10) -0.0086(9) -0.0192(10)
C34 0.0385(13) 0.0305(11) 0.0307(12) -0.0055(9) -0.0142(10) -0.0145(10)
C35 0.0396(12) 0.0271(11) 0.0194(10) -0.0014(8) -0.0067(9) -0.0129(9)
C36 0.0252(10) 0.0186(9) 0.0196(9) -0.0024(7) -0.0030(7) -0.0076(7)
C41 0.0177(8) 0.0147(8) 0.0202(9) 0.0018(7) -0.0006(7) 0.0006(6)
C42 0.0224(10) 0.0242(10) 0.0239(10) 0.0005(8) -0.0043(8) 0.0008(8)
C43 0.0214(10) 0.0339(12) 0.0345(13) 0.0036(10) -0.0058(9) 0.0012(8)
C44 0.0246(11) 0.0287(11) 0.0413(14) 0.0023(10) 0.0012(10) 0.0090(9)
C45 0.0356(13) 0.0189(10) 0.0446(15) -0.0058(10) 0.0015(11) 0.0066(9)
C46 0.0258(10) 0.0168(9) 0.0361(13) -0.0039(9) -0.0012(9) -0.0008(7)
C51 0.0280(10) 0.0185(8) 0.0100(8) 0.0016(7) -0.0032(7) -0.0087(7)
C52 0.0356(11) 0.0227(10) 0.0179(9) -0.0030(8) -0.0043(8) -0.0063(8)
C53 0.0602(16) 0.0256(11) 0.0216(11) -0.0065(9) -0.0083(11) -0.0118(11)
C54 0.0666(18) 0.0370(13) 0.0257(12) -0.0022(10) -0.0129(12) -0.0298(13)
C55 0.0429(14) 0.0456(14) 0.0231(11) 0.0072(10) -0.0111(10) -0.0302(12)
C56 0.0305(11) 0.0289(10) 0.0157(9) 0.0028(8) -0.0032(8) -0.0138(8)
C61 0.0224(9) 0.0165(8) 0.0138(8) -0.0027(7) 0.0020(7) -0.0064(7)
C62 0.0311(11) 0.0397(12) 0.0187(10) 0.0062(9) -0.0043(8) -0.0189(10)
C63 0.0324(12) 0.0547(15) 0.0282(12) 0.0076(11) -0.0050(9) -0.0275(11)
C64 0.0380(12) 0.0381(12) 0.0220(11) 0.0010(9) 0.0035(9) -0.0226(10)
C65 0.0379(12) 0.0280(10) 0.0166(9) 0.0047(8) 0.0003(8) -0.0141(9)
C66 0.0256(10) 0.0210(9) 0.0177(9) 0.0025(7) -0.0016(7) -0.0081(7)

loop_
_atom_type_symbol
_atom_type_description
_atom_type_scat_dispersion_real
_atom_type_scat_dispersion_imag
_atom_type_scat_source
C C 0.0033 0.0016 'International Tables Vol C Tables 4.2.6.8 and 6.1.1.4'
H H 0.0000 0.0000 'International Tables Vol C Tables 4.2.6.8 and 6.1.1.4'
O O 0.0106 0.0060 'International Tables Vol C Tables 4.2.6.8 and 6.1.1.4'
B B 0.0013 0.0007 'International Tables Vol C Tables 4.2.6.8 and 6.1.1.4'
P P 0.1023 0.0942 'International Tables Vol C Tables 4.2.6.8 and 6.1.1.4'
W W -0.8490 6.8722 'International Tables Vol C Tables 4.2.6.8 and 6.1.1.4'

loop_
_geom_angle_atom_site_label_1
_geom_angle_atom_site_label_2
_geom_angle_atom_site_label_3
_geom_angle
C1 W1 C2 88.05(8)
C1 W1 C3 86.87(9)
C2 W1 C3 91.03(9)
C1 W1 C5 86.69(8)
C2 W1 C5 90.63(9)
C3 W1 C5 173.29(8)
C1 W1 C4 94.03(9)
C2 W1 C4 177.79(8)
C3 W1 C4 88.33(11)
C5 W1 C4 90.24(11)
C1 W1 P1 174.80(7)
C2 W1 P1 95.75(6)
C3 W1 P1 96.60(6)
C5 W1 P1 89.70(6)
C4 W1 P1 82.23(6)
P3 P1 P2 95.50(3)
P3 P1 W1 120.42(3)
P2 P1 W1 115.89(2)
O1 C1 W1 178.4(2)
C51 B1 C61 110.11(15)
C51 B1 C7 109.09(15)
C61 B1 C7 108.15(15)
C51 B1 C8 111.63(16)
C61 B1 C8 107.17(14)
C7 B1 C8 110.62(15)
C7 P2 C21 109.18(9)
C7 P2 C11 108.50(9)
C21 P2 C11 105.33(9)
C7 P2 P1 112.04(6)
C21 P2 P1 107.31(7)
C11 P2 P1 114.19(6)
O2 C2 W1 176.75(16)
C8 P3 C31 109.82(9)
C8 P3 C41 110.42(9)
C31 P3 C41 106.31(9)
C8 P3 P1 110.59(7)
C31 P3 P1 116.30(6)
C41 P3 P1 103.04(7)
O3 C3 W1 174.56(19)
O4 C4 W1 177.1(2)
O5 C5 W1 176.64(18)
B1 C7 P2 117.40(13)
B1 C7 H7A 108.0
P2 C7 H7A 108.0
B1 C7 H7B 108.0
P2 C7 H7B 108.0
H7A C7 H7B 107.2
B1 C8 P3 117.91(12)
B1 C8 H8A 107.8
P3 C8 H8A 107.8
B1 C8 H8B 107.8
P3 C8 H8B 107.8
H8A C8 H8B 107.2
C12 C11 C16 119.01(17)
C12 C11 P2 119.94(14)
C16 C11 P2 121.04(15)
C11 C12 C13 120.38(18)
C11 C12 H12A 119.8
C13 C12 H12A 119.8
C14 C13 C12 120.1(2)
C14 C13 H13A 119.9
C12 C13 H13A 119.9
C13 C14 C15 119.83(19)
C13 C14 H14A 120.1
C15 C14 H14A 120.1
C14 C15 C16 120.42(19)
C14 C15 H15A 119.8
C16 C15 H15A 119.8
C15 C16 C11 120.18(19)
C15 C16 H16A 119.9
C11 C16 H16A 119.9
C22 C21 C26 119.34(19)
C22 C21 P2 122.87(15)
C26 C21 P2 117.75(16)
C21 C22 C23 120.1(2)
C21 C22 H22A 120.0
C23 C22 H22A 120.0
C24 C23 C22 120.3(2)
C24 C23 H23A 119.8
C22 C23 H23A 119.8
C23 C24 C25 119.9(2)
C23 C24 H24A 120.0
C25 C24 H24A 120.0
C24 C25 C26 120.2(2)
C24 C25 H25A 119.9
C26 C25 H25A 119.9
C25 C26 C21 120.1(2)
C25 C26 H26A 119.9
C21 C26 H26A 119.9
C36 C31 C32 118.91(19)
C36 C31 P3 118.72(14)
C32 C31 P3 122.36(16)
C33 C32 C31 119.7(2)
C33 C32 H32A 120.2
C31 C32 H32A 120.2
C34 C33 C32 120.8(2)
C34 C33 H33A 119.6
C32 C33 H33A 119.6
C33 C34 C35 119.7(2)
C33 C34 H34A 120.1
C35 C34 H34A 120.1
C36 C35 C34 120.2(2)
C36 C35 H35A 119.9
C34 C35 H35A 119.9
C35 C36 C31 120.63(19)
C35 C36 H36A 119.7
C31 C36 H36A 119.7
C46 C41 C42 119.77(18)
C46 C41 P3 121.81(16)
C42 C41 P3 118.30(15)
C43 C42 C41 119.7(2)
C43 C42 H42A 120.1
C41 C42 H42A 120.1
C44 C43 C42 120.0(2)
C44 C43 H43A 120.0
C42 C43 H43A 120.0
C45 C44 C43 120.6(2)
C45 C44 H44A 119.7
C43 C44 H44A 119.7
C44 C45 C46 120.2(2)
C44 C45 H45A 119.9
C46 C45 H45A 119.9
C41 C46 C45 119.6(2)
C41 C46 H46A 120.2
C45 C46 H46A 120.2
C56 C51 C52 115.72(19)
C56 C51 B1 126.47(18)
C52 C51 B1 117.79(18)
C53 C52 C51 122.0(2)
C53 C52 H52A 119.0
C51 C52 H52A 119.0
C54 C53 C52 120.4(2)
C54 C53 H53A 119.8
C52 C53 H53A 119.8
C53 C54 C55 119.5(2)
C53 C54 H54A 120.3
C55 C54 H54A 120.3
C54 C55 C56 120.0(2)
C54 C55 H55A 120.0
C56 C55 H55A 120.0
C55 C56 C51 122.4(2)
C55 C56 H56A 118.8
C51 C56 H56A 118.8
C62 C61 C66 115.74(17)
C62 C61 B1 124.98(17)
C66 C61 B1 119.27(17)
C63 C62 C61 122.6(2)
C63 C62 H62A 118.7
C61 C62 H62A 118.7
C64 C63 C62 120.1(2)
C64 C63 H63A 120.0
C62 C63 H63A 120.0
C63 C64 C65 119.53(19)
C63 C64 H64A 120.2
C65 C64 H64A 120.2
C64 C65 C66 119.62(19)
C64 C65 H65A 120.2
C66 C65 H65A 120.2
C65 C66 C61 122.44(19)
C65 C66 H66A 118.8
C61 C66 H66A 118.8

loop_
_geom_bond_atom_site_label_1
_geom_bond_atom_site_label_2
_geom_bond_distance
W1 C1 1.991(2)
W1 C2 2.038(2)
W1 C3 2.038(2)
W1 C5 2.043(2)
W1 C4 2.044(2)
W1 P1 2.5756(7)
P1 P3 2.1605(8)
P1 P2 2.1644(8)
O1 C1 1.150(2)
B1 C51 1.627(3)
B1 C61 1.634(3)
B1 C7 1.661(3)
B1 C8 1.679(3)
P2 C7 1.7897(18)
P2 C21 1.806(2)
P2 C11 1.8139(19)
C2 O2 1.145(2)
P3 C8 1.7878(19)
P3 C31 1.804(2)
P3 C41 1.8089(19)
O3 C3 1.144(3)
C4 O4 1.137(3)
O5 C5 1.138(3)
C7 H7A 0.9900
C7 H7B 0.9900
C8 H8A 0.9900
C8 H8B 0.9900
C11 C12 1.391(3)
C11 C16 1.398(3)
C12 C13 1.395(3)
C12 H12A 0.9500
C13 C14 1.382(3)
C13 H13A 0.9500
C14 C15 1.384(3)
C14 H14A 0.9500
C15 C16 1.389(3)
C15 H15A 0.9500
C16 H16A 0.9500
C21 C22 1.377(3)
C21 C26 1.400(3)
C22 C23 1.391(3)
C22 H22A 0.9500
C23 C24 1.379(4)
C23 H23A 0.9500
C24 C25 1.379(4)
C24 H24A 0.9500
C25 C26 1.382(3)
C25 H25A 0.9500
C26 H26A 0.9500
C31 C36 1.396(3)
C31 C32 1.398(3)
C32 C33 1.388(3)
C32 H32A 0.9500
C33 C34 1.379(3)
C33 H33A 0.9500
C34 C35 1.382(3)
C34 H34A 0.9500
C35 C36 1.381(3)
C35 H35A 0.9500
C36 H36A 0.9500
C41 C46 1.389(3)
C41 C42 1.399(3)
C42 C43 1.384(3)
C42 H42A 0.9500
C43 C44 1.379(4)
C43 H43A 0.9500
C44 C45 1.373(4)
C44 H44A 0.9500
C45 C46 1.390(3)
C45 H45A 0.9500
C46 H46A 0.9500
C51 C56 1.402(3)
C51 C52 1.404(3)
C52 C53 1.396(3)
C52 H52A 0.9500
C53 C54 1.372(4)
C53 H53A 0.9500
C54 C55 1.383(4)
C54 H54A 0.9500
C55 C56 1.392(3)
C55 H55A 0.9500
C56 H56A 0.9500
C61 C62 1.395(3)
C61 C66 1.408(3)
C62 C63 1.392(3)
C62 H62A 0.9500
C63 C64 1.382(3)
C63 H63A 0.9500
C64 C65 1.386(3)
C64 H64A 0.9500
C65 C66 1.396(3)
C65 H65A 0.9500
C66 H66A 0.9500

loop_
_geom_torsion_atom_site_label_1
_geom_torsion_atom_site_label_2
_geom_torsion_atom_site_label_3
_geom_torsion_atom_site_label_4
_geom_torsion
C51 B1 C7 P2 -52.43(19)
C61 B1 C7 P2 -172.19(13)
C8 B1 C7 P2 70.72(18)
C21 P2 C7 B1 81.66(15)
C11 P2 C7 B1 -164.04(13)
P1 P2 C7 B1 -37.07(15)
C51 B1 C8 P3 95.62(17)
C61 B1 C8 P3 -143.74(14)
C7 B1 C8 P3 -26.0(2)
C31 P3 C8 B1 89.61(16)
C41 P3 C8 B1 -153.47(14)
P1 P3 C8 B1 -40.08(16)
C7 P2 C11 C12 38.34(17)
C21 P2 C11 C12 155.14(15)
P1 P2 C11 C12 -87.39(15)
C7 P2 C11 C16 -140.55(15)
C21 P2 C11 C16 -23.75(17)
P1 P2 C11 C16 93.72(15)
C16 C11 C12 C13 1.5(3)
P2 C11 C12 C13 -177.38(15)
C11 C12 C13 C14 -0.7(3)
C12 C13 C14 C15 -0.8(3)
C13 C14 C15 C16 1.6(3)
C14 C15 C16 C11 -0.8(3)
C12 C11 C16 C15 -0.8(3)
P2 C11 C16 C15 178.12(15)
C7 P2 C21 C22 -121.41(17)
C11 P2 C21 C22 122.26(17)
P1 P2 C21 C22 0.23(18)
C7 P2 C21 C26 56.30(17)
C11 P2 C21 C26 -60.04(16)
P1 P2 C21 C26 177.93(13)
C26 C21 C22 C23 0.2(3)
P2 C21 C22 C23 177.85(17)
C21 C22 C23 C24 -1.0(3)
C22 C23 C24 C25 1.0(4)
C23 C24 C25 C26 -0.2(3)
C24 C25 C26 C21 -0.6(3)
C22 C21 C26 C25 0.6(3)
P2 C21 C26 C25 -177.16(16)
C8 P3 C31 C36 178.77(15)
C41 P3 C31 C36 59.31(17)
P1 P3 C31 C36 -54.70(16)
C8 P3 C31 C32 -2.70(19)
C41 P3 C31 C32 -122.16(17)
P1 P3 C31 C32 123.82(15)
C36 C31 C32 C33 0.1(3)
P3 C31 C32 C33 -178.40(17)
C31 C32 C33 C34 -0.9(3)
C32 C33 C34 C35 0.7(4)
C33 C34 C35 C36 0.3(4)
C34 C35 C36 C31 -1.1(3)
C32 C31 C36 C35 0.9(3)
P3 C31 C36 C35 179.47(16)
C8 P3 C41 C46 -103.46(18)
C31 P3 C41 C46 15.62(19)
P1 P3 C41 C46 138.42(16)
C8 P3 C41 C42 72.64(17)
C31 P3 C41 C42 -168.29(15)
P1 P3 C41 C42 -45.49(16)
C46 C41 C42 C43 0.0(3)
P3 C41 C42 C43 -176.19(17)
C41 C42 C43 C44 0.1(3)
C42 C43 C44 C45 -0.2(4)
C43 C44 C45 C46 0.1(4)
C42 C41 C46 C45 0.0(3)
P3 C41 C46 C45 176.01(18)
C44 C45 C46 C41 0.0(4)
C61 B1 C51 C56 -124.69(19)
C7 B1 C51 C56 116.8(2)
C8 B1 C51 C56 -5.8(2)
C61 B1 C51 C52 56.9(2)
C7 B1 C51 C52 -61.7(2)
C8 B1 C51 C52 175.78(16)
C56 C51 C52 C53 -2.4(3)
B1 C51 C52 C53 176.25(18)
C51 C52 C53 C54 2.4(3)
C52 C53 C54 C55 -1.2(4)
C53 C54 C55 C56 0.1(3)
C54 C55 C56 C51 -0.2(3)
C52 C51 C56 C55 1.3(3)
B1 C51 C56 C55 -177.18(18)
C51 B1 C61 C62 -132.8(2)
C7 B1 C61 C62 -13.7(3)
C8 B1 C61 C62 105.6(2)
C51 B1 C61 C66 48.4(2)
C7 B1 C61 C66 167.49(17)
C8 B1 C61 C66 -73.2(2)
C66 C61 C62 C63 -0.2(3)
B1 C61 C62 C63 -179.0(2)
C61 C62 C63 C64 0.6(4)
C62 C63 C64 C65 -0.1(4)
C63 C64 C65 C66 -0.7(4)
C64 C65 C66 C61 1.2(3)
C62 C61 C66 C65 -0.7(3)
B1 C61 C66 C65 178.21(19)

loop_
_platon_squeeze_void_nr
_platon_squeeze_void_average_x
_platon_squeeze_void_average_y
_platon_squeeze_void_average_z
_platon_squeeze_void_volume
_platon_squeeze_void_count_electrons
_platon_squeeze_void_content
1 -0.000 -0.000 -0.000 394 106 ' '
